data_4081648
loop_
_publ_author_name
'Liu, Bo'
'Chen, Congyan'
'Zhang, Yuejiao'
'Liu, Xiaolong'
'Chen, Wanzhi'

_publ_section_title
;
 Dinuclear Copper(I) Complexes of Phenanthrolinyl-Functionalized NHC
 Ligands
;
_journal_issue 19
_journal_name_full Organometallics
_journal_page_first 5451
_journal_paper_doi 10.1021/om400738c
_journal_volume 32
_journal_year 2013
_chemical_formula_sum 'C17 H14 F6 N5 P'
_chemical_formula_weight 433.30
_chemical_name_systematic
; 
 ? 
;
_space_group_IT_number 14
_symmetry_cell_setting monoclinic
_symmetry_space_group_name_Hall '-P 2yn'
_symmetry_space_group_name_H-M 'P 1 21/n 1'
_atom_sites_solution_hydrogens geom
_atom_sites_solution_primary direct
_atom_sites_solution_secondary difmap
_audit_creation_method SHELXL-97
_cell_angle_alpha 90.00
_cell_angle_beta 91.797(7)
_cell_angle_gamma 90.00
_cell_formula_units_Z 4
_cell_length_a 9.3475(8)
_cell_length_b 15.5518(10)
_cell_length_c 12.4730(9)
_cell_measurement_temperature 293(2)
_cell_volume 1812.3(2)
_computing_cell_refinement 'Bruker FRAMBO'
_computing_data_collection 'Bruker FRAMBO'
_computing_data_reduction 'Bruker SAINT'
_computing_molecular_graphics 'Bruker SHELXTL'
_computing_publication_material 'Bruker SHELXTL'
_computing_structure_refinement 'SHELXL-97 (Sheldrick, 1997)'
_computing_structure_solution 'SHELXS-97 (Sheldrick, 1990)'
_diffrn_ambient_temperature 293(2)
_diffrn_measured_fraction_theta_full 0.997
_diffrn_measured_fraction_theta_max 0.997
_diffrn_measurement_device_type 'multiwire proportional'
_diffrn_measurement_method 'phi and omega scans'
_diffrn_radiation_monochromator graphite
_diffrn_radiation_source 'fine-focus sealed tube'
_diffrn_radiation_type MoK\a
_diffrn_radiation_wavelength 0.71073
_diffrn_reflns_av_R_equivalents 0.0309
_diffrn_reflns_av_sigmaI/netI 0.0444
_diffrn_reflns_limit_h_max 11
_diffrn_reflns_limit_h_min -11
_diffrn_reflns_limit_k_max 18
_diffrn_reflns_limit_k_min -15
_diffrn_reflns_limit_l_max 12
_diffrn_reflns_limit_l_min -14
_diffrn_reflns_number 6417
_diffrn_reflns_theta_full 25.01
_diffrn_reflns_theta_max 25.01
_diffrn_reflns_theta_min 3.41
_exptl_absorpt_coefficient_mu 0.225
_exptl_absorpt_correction_T_max 0.9606
_exptl_absorpt_correction_T_min 0.9054
_exptl_absorpt_correction_type none
_exptl_crystal_density_diffrn 1.588
_exptl_crystal_density_method 'not measured'
_exptl_crystal_F_000 880
_exptl_crystal_size_max 0.45
_exptl_crystal_size_mid 0.19
_exptl_crystal_size_min 0.18
_refine_diff_density_max 0.382
_refine_diff_density_min -0.275
_refine_diff_density_rms 0.048
_refine_ls_extinction_method none
_refine_ls_goodness_of_fit_ref 1.028
_refine_ls_hydrogen_treatment mixed
_refine_ls_matrix_type full
_refine_ls_number_parameters 262
_refine_ls_number_reflns 3188
_refine_ls_number_restraints 6
_refine_ls_restrained_S_all 1.027
_refine_ls_R_factor_all 0.0850
_refine_ls_R_factor_gt 0.0523
_refine_ls_shift/su_max 0.006
_refine_ls_shift/su_mean 0.001
_refine_ls_structure_factor_coef Fsqd
_refine_ls_weighting_details 'calc w=1/[\s^2^(Fo^2^)+(0.0704P)^2^+0.8148P] where P=(Fo^2^+2Fc^2^)/3'
_refine_ls_weighting_scheme calc
_refine_ls_wR_factor_gt 0.1308
_refine_ls_wR_factor_ref 0.1573
_reflns_number_gt 2151
_reflns_number_total 3188
_reflns_threshold_expression >2sigma(I)
_cod_data_source_file om400738c_si_002.cif
_cod_data_source_block S1
_cod_depositor_comments
;
The following automatic conversions were performed:

'_symmetry_cell_setting' value 'Monoclinic' changed to 'monoclinic'
according to /home/saulius/struct/CIF-dictionaries/cif_core.dic
dictionary named 'cif_core.dic' version 2.4.2 from 2011-04-26.

Automatic conversion script
Id: cif_fix_values 1891 2012-01-12 08:04:46Z andrius 
;
_cod_original_sg_symbol_H-M P2(1)/n
_cod_database_code 4081648

loop_
_symmetry_equiv_pos_as_xyz
'x, y, z'
'-x+1/2, y+1/2, -z+1/2'
'-x, -y, -z'
'x-1/2, -y-1/2, z-1/2'

loop_
_atom_site_label
_atom_site_type_symbol
_atom_site_fract_x
_atom_site_fract_y
_atom_site_fract_z
_atom_site_U_iso_or_equiv
_atom_site_adp_type
_atom_site_occupancy
_atom_site_symmetry_multiplicity
_atom_site_calc_flag
_atom_site_refinement_flags
C1 C 1.0747(4) 0.1887(2) 1.1396(3) 0.0542(8) Uani 1 1 d .
H1 H 0.9796 0.2065 1.1384 0.065 Uiso 1 1 calc R
C2 C 1.2880(4) 0.1689(3) 1.1812(3) 0.0667(10) Uani 1 1 d .
H2 H 1.3749 0.1718 1.2195 0.080 Uiso 1 1 calc R
C3 C 1.0700(3) 0.10368(17) 0.9700(2) 0.0410(7) Uani 1 1 d .
C4 C 1.1527(3) 0.0524(2) 0.9045(3) 0.0515(8) Uani 1 1 d .
H4 H 1.2478 0.0401 0.9227 0.062 Uiso 1 1 calc R
C5 C 1.0898(4) 0.0212(2) 0.8138(3) 0.0585(9) Uani 1 1 d .
H5 H 1.1426 -0.0123 0.7676 0.070 Uiso 1 1 calc R
C6 C 0.9448(4) 0.03878(19) 0.7885(2) 0.0519(8) Uani 1 1 d .
C7 C 0.8768(5) 0.0068(2) 0.6928(3) 0.0673(10) Uani 1 1 d .
H7 H 0.9285 -0.0269 0.6461 0.081 Uiso 1 1 calc R
C8 C 0.7405(5) 0.0246(2) 0.6696(3) 0.0646(10) Uani 1 1 d .
H8 H 0.6988 0.0040 0.6060 0.077 Uiso 1 1 calc R
C9 C 0.6567(4) 0.07457(19) 0.7399(2) 0.0518(8) Uani 1 1 d .
C10 C 0.5147(4) 0.0935(2) 0.7122(3) 0.0591(9) Uani 1 1 d .
H10 H 0.4745 0.0724 0.6483 0.071 Uiso 1 1 calc R
C11 C 0.4344(4) 0.1424(2) 0.7770(3) 0.0580(9) Uani 1 1 d .
H11 H 0.3410 0.1573 0.7570 0.070 Uiso 1 1 calc R
C12 C 0.4943(3) 0.1695(2) 0.8730(3) 0.0540(8) Uani 1 1 d .
H12 H 0.4390 0.2024 0.9182 0.065 Uiso 1 1 calc R
C13 C 0.7181(3) 0.10581(18) 0.8378(2) 0.0426(7) Uani 1 1 d .
C14 C 0.8684(3) 0.08894(17) 0.8617(2) 0.0409(7) Uani 1 1 d .
C15 C 0.6690(3) 0.1829(2) 1.0150(2) 0.0510(8) Uani 1 1 d .
H15A H 0.5868 0.1793 1.0604 0.061 Uiso 1 1 calc R
H15B H 0.7443 0.1470 1.0462 0.061 Uiso 1 1 calc R
C16 C 0.7187(4) 0.2727(2) 1.0102(3) 0.0632(9) Uani 1 1 d .
H16 H 0.7997 0.2851 0.9717 0.076 Uiso 1 1 calc R
C17 C 0.6535(6) 0.3354(3) 1.0577(4) 0.0966(14) Uani 1 1 d .
H17A H 0.5722 0.3243 1.0966 0.116 Uiso 1 1 calc R
H17B H 0.6882 0.3913 1.0527 0.116 Uiso 1 1 calc R
F1 F 0.6126(3) 0.09732(15) 0.26346(17) 0.0869(7) Uani 1 1 d .
F2 F 0.6072(3) 0.23105(15) 0.3302(2) 0.1209(10) Uani 1 1 d .
F3 F 0.7380(3) 0.18782(18) 0.4721(2) 0.1174(10) Uani 1 1 d .
F4 F 0.7403(3) 0.05394(14) 0.40492(16) 0.0896(7) Uani 1 1 d .
F5 F 0.8147(3) 0.16331(16) 0.3060(2) 0.1066(9) Uani 1 1 d .
F6 F 0.5344(3) 0.1221(2) 0.4283(2) 0.1225(10) Uani 1 1 d .
N1 N 1.1690(3) 0.20894(19) 1.2149(2) 0.0632(8) Uani 1 1 d .
N2 N 1.2734(3) 0.1257(2) 1.0916(2) 0.0614(8) Uani 1 1 d .
N3 N 1.1324(2) 0.13904(15) 1.06435(19) 0.0449(6) Uani 1 1 d .
N4 N 0.9344(2) 0.12166(14) 0.95175(18) 0.0398(6) Uani 1 1 d .
N5 N 0.6285(3) 0.15070(15) 0.90408(18) 0.0446(6) Uani 1 1 d .
P1 P 0.67438(9) 0.14326(5) 0.36897(7) 0.0535(3) Uani 1 1 d U

loop_
_atom_site_aniso_label
_atom_site_aniso_U_11
_atom_site_aniso_U_22
_atom_site_aniso_U_33
_atom_site_aniso_U_23
_atom_site_aniso_U_13
_atom_site_aniso_U_12
C1 0.0483(18) 0.055(2) 0.060(2) -0.0078(16) 0.0037(17) 0.0073(16)
C2 0.053(2) 0.084(3) 0.063(2) 0.005(2) -0.0058(18) 0.0054(19)
C3 0.0470(17) 0.0326(15) 0.0439(16) 0.0067(13) 0.0104(14) 0.0015(13)
C4 0.0483(18) 0.0447(17) 0.062(2) 0.0064(16) 0.0149(16) 0.0059(15)
C5 0.069(2) 0.0436(18) 0.064(2) -0.0054(16) 0.0271(19) 0.0102(17)
C6 0.072(2) 0.0390(16) 0.0458(17) -0.0007(14) 0.0158(16) -0.0013(16)
C7 0.092(3) 0.058(2) 0.053(2) -0.0124(18) 0.019(2) 0.004(2)
C8 0.093(3) 0.056(2) 0.0454(19) -0.0128(16) 0.0001(19) -0.007(2)
C9 0.070(2) 0.0412(17) 0.0442(17) 0.0038(14) -0.0009(16) -0.0098(16)
C10 0.073(2) 0.0498(19) 0.0538(19) 0.0032(16) -0.0100(18) -0.0188(18)
C11 0.0502(19) 0.063(2) 0.061(2) 0.0121(18) -0.0071(17) -0.0116(17)
C12 0.0458(18) 0.0576(19) 0.059(2) 0.0069(17) 0.0021(16) 0.0006(15)
C13 0.0543(18) 0.0340(15) 0.0397(15) 0.0030(13) 0.0031(14) -0.0033(13)
C14 0.0546(18) 0.0299(14) 0.0386(15) 0.0043(12) 0.0092(14) -0.0004(13)
C15 0.0483(17) 0.064(2) 0.0412(16) -0.0018(15) 0.0033(14) 0.0085(16)
C16 0.064(2) 0.064(2) 0.061(2) -0.0080(18) -0.0059(17) -0.0017(18)
C17 0.120(4) 0.071(3) 0.097(3) -0.020(3) -0.017(3) 0.014(3)
F1 0.0983(17) 0.0866(16) 0.0743(14) -0.0176(12) -0.0210(12) 0.0086(13)
F2 0.164(3) 0.0642(15) 0.136(2) 0.0024(15) 0.015(2) 0.0483(17)
F3 0.129(2) 0.114(2) 0.1074(19) -0.0667(17) -0.0167(17) 0.0039(17)
F4 0.128(2) 0.0714(14) 0.0688(13) 0.0041(11) -0.0019(13) 0.0334(14)
F5 0.0916(17) 0.0903(17) 0.141(2) -0.0212(16) 0.0518(17) -0.0221(14)
F6 0.0900(18) 0.136(2) 0.145(2) -0.0185(19) 0.0634(17) -0.0092(16)
N1 0.0551(17) 0.0722(19) 0.0617(17) -0.0060(15) -0.0098(15) 0.0056(15)
N2 0.0432(16) 0.077(2) 0.0640(18) 0.0040(16) 0.0017(14) 0.0129(14)
N3 0.0391(14) 0.0448(14) 0.0509(15) 0.0062(12) 0.0041(12) 0.0024(11)
N4 0.0431(14) 0.0353(13) 0.0413(13) 0.0035(11) 0.0067(11) 0.0014(11)
N5 0.0458(14) 0.0458(14) 0.0424(13) 0.0019(11) 0.0032(11) 0.0007(11)
P1 0.0544(5) 0.0471(5) 0.0595(6) -0.0097(4) 0.0088(4) 0.0030(4)

loop_
_atom_type_symbol
_atom_type_description
_atom_type_scat_dispersion_real
_atom_type_scat_dispersion_imag
_atom_type_scat_source
C C 0.0033 0.0016 'International Tables Vol C Tables 4.2.6.8 and 6.1.1.4'
H H 0.0000 0.0000 'International Tables Vol C Tables 4.2.6.8 and 6.1.1.4'
N N 0.0061 0.0033 'International Tables Vol C Tables 4.2.6.8 and 6.1.1.4'
F F 0.0171 0.0103 'International Tables Vol C Tables 4.2.6.8 and 6.1.1.4'
P P 0.1023 0.0942 'International Tables Vol C Tables 4.2.6.8 and 6.1.1.4'

loop_
_geom_angle_atom_site_label_1
_geom_angle_atom_site_label_2
_geom_angle_atom_site_label_3
_geom_angle
N1 C1 N3 111.4(3)
N2 C2 N1 115.9(3)
N4 C3 C4 124.9(3)
N4 C3 N3 115.8(2)
C4 C3 N3 119.4(3)
C5 C4 C3 117.5(3)
C4 C5 C6 120.6(3)
C5 C6 C14 117.7(3)
C5 C6 C7 121.4(3)
C14 C6 C7 120.9(3)
C8 C7 C6 120.7(3)
C7 C8 C9 121.5(3)
C10 C9 C13 119.9(3)
C10 C9 C8 120.1(3)
C13 C9 C8 120.1(3)
C11 C10 C9 120.8(3)
C10 C11 C12 118.4(3)
N5 C12 C11 122.7(3)
N5 C13 C9 116.8(3)
N5 C13 C14 124.6(3)
C9 C13 C14 118.6(3)
N4 C14 C6 120.9(3)
N4 C14 C13 120.8(2)
C6 C14 C13 118.2(3)
C16 C15 N5 110.3(3)
C17 C16 C15 122.6(4)
C1 N1 C2 102.0(3)
C2 N2 N3 102.1(3)
C1 N3 N2 108.6(3)
C1 N3 C3 130.1(3)
N2 N3 C3 121.3(2)
C3 N4 C14 118.3(2)
C12 N5 C13 121.2(3)
C12 N5 C15 113.6(3)
C13 N5 C15 125.2(3)
F6 P1 F3 90.36(16)
F6 P1 F2 89.78(17)
F3 P1 F2 90.33(17)
F6 P1 F4 90.31(15)
F3 P1 F4 91.23(15)
F2 P1 F4 178.43(15)
F6 P1 F5 178.42(16)
F3 P1 F5 91.21(16)
F2 P1 F5 90.30(16)
F4 P1 F5 89.56(14)
F6 P1 F1 90.56(15)
F3 P1 F1 178.90(15)
F2 P1 F1 90.26(15)
F4 P1 F1 88.17(12)
F5 P1 F1 87.86(14)

loop_
_geom_bond_atom_site_label_1
_geom_bond_atom_site_label_2
_geom_bond_distance
C1 N1 1.306(4)
C1 N3 1.342(4)
C2 N2 1.307(4)
C2 N1 1.354(4)
C3 N4 1.311(4)
C3 C4 1.393(4)
C3 N3 1.409(4)
C4 C5 1.349(5)
C5 C6 1.408(5)
C6 C14 1.412(4)
C6 C7 1.424(5)
C7 C8 1.327(5)
C8 C9 1.425(5)
C9 C10 1.392(5)
C9 C13 1.418(4)
C10 C11 1.354(5)
C11 C12 1.372(4)
C12 N5 1.334(4)
C13 N5 1.385(4)
C13 C14 1.451(4)
C14 N4 1.363(4)
C15 C16 1.474(5)
C15 N5 1.508(4)
C16 C17 1.302(5)
F1 P1 1.590(2)
F2 P1 1.572(2)
F3 P1 1.562(2)
F4 P1 1.579(2)
F5 P1 1.581(2)
F6 P1 1.559(2)
N2 N3 1.366(3)

loop_
_geom_torsion_atom_site_label_1
_geom_torsion_atom_site_label_2
_geom_torsion_atom_site_label_3
_geom_torsion_atom_site_label_4
_geom_torsion
N4 C3 C4 C5 2.3(4)
N3 C3 C4 C5 -178.7(3)
C3 C4 C5 C6 -1.4(4)
C4 C5 C6 C14 -0.8(4)
C4 C5 C6 C7 179.6(3)
C5 C6 C7 C8 -179.4(3)
C14 C6 C7 C8 1.0(5)
C6 C7 C8 C9 -1.2(5)
C7 C8 C9 C10 178.7(3)
C7 C8 C9 C13 -0.7(5)
C13 C9 C10 C11 0.7(5)
C8 C9 C10 C11 -178.6(3)
C9 C10 C11 C12 -2.9(5)
C10 C11 C12 N5 0.9(5)
C10 C9 C13 N5 3.3(4)
C8 C9 C13 N5 -177.3(3)
C10 C9 C13 C14 -176.7(3)
C8 C9 C13 C14 2.7(4)
C5 C6 C14 N4 2.3(4)
C7 C6 C14 N4 -178.1(3)
C5 C6 C14 C13 -178.6(3)
C7 C6 C14 C13 1.0(4)
N5 C13 C14 N4 -3.8(4)
C9 C13 C14 N4 176.3(2)
N5 C13 C14 C6 177.1(3)
C9 C13 C14 C6 -2.8(4)
N5 C15 C16 C17 118.0(4)
N3 C1 N1 C2 0.1(4)
N2 C2 N1 C1 -0.2(4)
N1 C2 N2 N3 0.1(4)
N1 C1 N3 N2 0.0(4)
N1 C1 N3 C3 -179.5(3)
C2 N2 N3 C1 0.0(3)
C2 N2 N3 C3 179.4(3)
N4 C3 N3 C1 0.1(4)
C4 C3 N3 C1 -179.0(3)
N4 C3 N3 N2 -179.3(2)
C4 C3 N3 N2 1.6(4)
C4 C3 N4 C14 -0.8(4)
N3 C3 N4 C14 -179.8(2)
C6 C14 N4 C3 -1.6(4)
C13 C14 N4 C3 179.3(2)
C11 C12 N5 C13 3.4(5)
C11 C12 N5 C15 -176.7(3)
C9 C13 N5 C12 -5.4(4)
C14 C13 N5 C12 174.7(3)
C9 C13 N5 C15 174.8(3)
C14 C13 N5 C15 -5.2(4)
C16 C15 N5 C12 -85.7(3)
C16 C15 N5 C13 94.2(3)
